data_1553410
loop_
_publ_author_name
'Sui, Xuelin'
'Hong, Changwen'
'Pang, Wenmin'
'Chen, Changle'

_publ_section_title
;
 Unsymmetrical \a-diimine palladium catalysts and their properties in
 olefin (co)polymerization
;
_journal_issue 5
_journal_name_full 'Materials Chemistry Frontiers'
_journal_page_first 967
_journal_paper_doi 10.1039/C6QM00235H
_journal_volume 1
_journal_year 2017
_chemical_formula_sum 'C46 H44 Br2 N2 Ni'
_chemical_formula_weight 843.36
_space_group_IT_number 15
_space_group_name_Hall '-C 2yc'
_space_group_name_H-M_alt 'C 1 2/c 1'
_symmetry_cell_setting monoclinic
_symmetry_space_group_name_H-M 'C 1 2/c 1'
_atom_sites_solution_hydrogens geom
_atom_sites_solution_primary direct
_atom_sites_solution_secondary difmap
_audit_creation_method SHELXL-97
_audit_update_record
;
2016-09-24 deposited with the CCDC.
2016-12-07 downloaded from the CCDC.
;
_cell_angle_alpha 90.00
_cell_angle_beta 95.927(2)
_cell_angle_gamma 90.00
_cell_formula_units_Z 4
_cell_length_a 9.6692(2)
_cell_length_b 15.1682(3)
_cell_length_c 28.4042(5)
_cell_measurement_reflns_used 3447
_cell_measurement_temperature 293(2)
_cell_measurement_theta_max 26.60
_cell_measurement_theta_min 2.56
_cell_volume 4143.61(14)
_computing_cell_refinement 'Bruker FRAMBO'
_computing_data_collection 'Bruker FRAMBO'
_computing_data_reduction 'Bruker SAINT'
_computing_molecular_graphics 'Bruker SHELXTL'
_computing_publication_material 'Bruker SHELXTL'
_computing_structure_refinement 'SHELXL-97 (Sheldrick, 1997)'
_computing_structure_solution 'SHELXS-97 (Sheldrick, 1990)'
_diffrn_ambient_temperature 293(2)
_diffrn_measured_fraction_theta_full 0.967
_diffrn_measured_fraction_theta_max 0.967
_diffrn_measurement_device_type 'multiwire proportional'
_diffrn_measurement_method 'phi and omega scans'
_diffrn_radiation_monochromator graphite
_diffrn_radiation_source 'fine-focus sealed tube'
_diffrn_radiation_type CuK\a
_diffrn_radiation_wavelength 1.54178
_diffrn_reflns_av_R_equivalents 0.0180
_diffrn_reflns_av_sigmaI/netI 0.0190
_diffrn_reflns_limit_h_max 11
_diffrn_reflns_limit_h_min -10
_diffrn_reflns_limit_k_max 16
_diffrn_reflns_limit_k_min -18
_diffrn_reflns_limit_l_max 34
_diffrn_reflns_limit_l_min -23
_diffrn_reflns_number 7632
_diffrn_reflns_theta_full 71.28
_diffrn_reflns_theta_max 71.28
_diffrn_reflns_theta_min 5.45
_exptl_absorpt_coefficient_mu 3.173
_exptl_crystal_colour colourless
_exptl_crystal_density_diffrn 1.352
_exptl_crystal_density_method 'not measured'
_exptl_crystal_description block
_exptl_crystal_F_000 1728
_exptl_crystal_size_max 0.3
_exptl_crystal_size_mid 0.2
_exptl_crystal_size_min 0.2
_refine_diff_density_max 2.263
_refine_diff_density_min -2.248
_refine_diff_density_rms 0.137
_refine_ls_extinction_method none
_refine_ls_goodness_of_fit_ref 1.062
_refine_ls_hydrogen_treatment mixed
_refine_ls_matrix_type full
_refine_ls_number_parameters 234
_refine_ls_number_reflns 3880
_refine_ls_number_restraints 0
_refine_ls_restrained_S_all 1.062
_refine_ls_R_factor_all 0.1277
_refine_ls_R_factor_gt 0.1202
_refine_ls_shift/su_max 0.000
_refine_ls_shift/su_mean 0.000
_refine_ls_structure_factor_coef Fsqd
_refine_ls_weighting_details 'calc w=1/[\s^2^(Fo^2^)+(0.1702P)^2^+30.6662P] where P=(Fo^2^+2Fc^2^)/3'
_refine_ls_weighting_scheme calc
_refine_ls_wR_factor_gt 0.3249
_refine_ls_wR_factor_ref 0.3336
_reflns_number_gt 3447
_reflns_number_total 3880
_reflns_threshold_expression >2sigma(I)
_cod_data_source_file c6qm00235h2.cif
_cod_data_source_block 111
_cod_depositor_comments
;
The following automatic conversions were performed:

data item '_symmetry_cell_setting' value 'Monoclinic' was changed to
'monoclinic' in accordance with the
/home/saulius/struct/COD-crude-data/automatic-downloads/DataCite-retrospective/RSC/depositions/lib/dictionaries/cif_core.dic
dictionary named 'cif_core.dic' version 2.4.2 last updated on
2011-04-26.

Automatic conversion script
Id: cif_fix_values 6909 2019-04-08 15:41:33Z antanas 
;
_cod_original_sg_symbol_H-M 'C2/c  '
_cod_database_code 1553410

loop_
_symmetry_equiv_pos_as_xyz
'x, y, z'
'-x, y, -z+1/2'
'x+1/2, y+1/2, z'
'-x+1/2, y+1/2, -z+1/2'
'-x, -y, -z'
'x, -y, z-1/2'
'-x+1/2, -y+1/2, -z'
'x+1/2, -y+1/2, z-1/2'

loop_
_atom_site_label
_atom_site_type_symbol
_atom_site_fract_x
_atom_site_fract_y
_atom_site_fract_z
_atom_site_U_iso_or_equiv
_atom_site_adp_type
_atom_site_occupancy
_atom_site_symmetry_multiplicity
_atom_site_calc_flag
_atom_site_refinement_flags
Ni1 Ni 0.5000 0.12172(10) 0.7500 0.0733(6) Uani 1 2 d S
Br1 Br 0.3040(3) 0.05136(14) 0.76987(5) 0.2335(16) Uani 1 1 d .
C2 C 0.4066(5) 0.1914(4) 0.62314(18) 0.0438(11) Uani 1 1 d .
N1 N 0.4308(4) 0.2210(3) 0.70837(15) 0.0434(10) Uani 1 1 d .
C9 C 0.5643(5) 0.1896(4) 0.62423(18) 0.0443(12) Uani 1 1 d .
H9 H 0.5994 0.1620 0.6543 0.053 Uiso 1 1 calc R
C21 C 0.5586(8) 0.3499(5) 0.5990(2) 0.0635(16) Uani 1 1 d .
H21 H 0.4776 0.3388 0.5792 0.076 Uiso 1 1 calc R
C11 C 0.6520(8) 0.1649(6) 0.5433(2) 0.0715(19) Uani 1 1 d .
H11 H 0.6528 0.2257 0.5390 0.086 Uiso 1 1 calc R
C3 C 0.3200(6) 0.1797(4) 0.58131(19) 0.0512(13) Uani 1 1 d .
H3 H 0.3595 0.1663 0.5537 0.061 Uiso 1 1 calc R
C17 C 0.7422(7) 0.3008(5) 0.6541(3) 0.0680(17) Uani 1 1 d .
H17 H 0.7870 0.2562 0.6722 0.082 Uiso 1 1 calc R
C16 C 0.6228(6) 0.2821(4) 0.62537(19) 0.0474(12) Uani 1 1 d .
C5 C 0.1192(7) 0.2072(8) 0.6211(3) 0.090(3) Uani 1 1 d .
H5 H 0.0232 0.2129 0.6202 0.108 Uiso 1 1 calc R
C1 C 0.3449(6) 0.2110(4) 0.66401(19) 0.0514(13) Uani 1 1 d .
C23 C 0.4161(12) 0.3833(5) 0.7040(3) 0.089(3) Uani 1 1 d .
H23A H 0.4962 0.4205 0.7033 0.134 Uiso 1 1 calc R
H23B H 0.3498 0.4114 0.7220 0.134 Uiso 1 1 calc R
H23C H 0.3747 0.3732 0.6723 0.134 Uiso 1 1 calc R
C4 C 0.1776(7) 0.1873(5) 0.5796(2) 0.0660(17) Uani 1 1 d .
C20 C 0.6140(11) 0.4350(5) 0.6017(3) 0.085(2) Uani 1 1 d .
H20 H 0.5697 0.4799 0.5836 0.102 Uiso 1 1 calc R
C10 C 0.6131(6) 0.1316(4) 0.5851(2) 0.0538(14) Uani 1 1 d .
C19 C 0.7312(11) 0.4528(6) 0.6303(4) 0.093(3) Uani 1 1 d .
H19 H 0.7668 0.5098 0.6322 0.111 Uiso 1 1 calc R
C6 C 0.2007(7) 0.2187(7) 0.6637(3) 0.084(3) Uani 1 1 d .
C14 C 0.6579(14) -0.0138(7) 0.5561(5) 0.119(4) Uani 1 1 d .
H14 H 0.6595 -0.0746 0.5606 0.143 Uiso 1 1 calc R
C8 C 0.1316(9) 0.2413(13) 0.7084(4) 0.147(6) Uani 1 1 d .
H8A H 0.2004 0.2636 0.7322 0.221 Uiso 1 1 calc R
H8B H 0.0899 0.1892 0.7199 0.221 Uiso 1 1 calc R
H8C H 0.0613 0.2853 0.7010 0.221 Uiso 1 1 calc R
C15 C 0.6188(10) 0.0417(6) 0.5916(3) 0.088(2) Uani 1 1 d .
H15 H 0.5962 0.0176 0.6199 0.106 Uiso 1 1 calc R
C7 C 0.0854(9) 0.1771(8) 0.5336(3) 0.095(3) Uani 1 1 d .
H7A H 0.0106 0.1375 0.5381 0.143 Uiso 1 1 calc R
H7B H 0.1390 0.1538 0.5098 0.143 Uiso 1 1 calc R
H7C H 0.0482 0.2335 0.5236 0.143 Uiso 1 1 calc R
C12 C 0.6901(9) 0.1110(7) 0.5075(3) 0.094(3) Uani 1 1 d .
H12 H 0.7125 0.1349 0.4791 0.113 Uiso 1 1 calc R
C18 C 0.7975(10) 0.3863(7) 0.6567(4) 0.100(3) Uani 1 1 d .
H18 H 0.8788 0.3980 0.6761 0.120 Uiso 1 1 calc R
C13 C 0.6939(11) 0.0212(8) 0.5148(4) 0.113(4) Uani 1 1 d .
H13 H 0.7213 -0.0158 0.4914 0.135 Uiso 1 1 calc R
C22 C 0.4592(6) 0.2971(4) 0.72648(19) 0.0483(13) Uani 1 1 d .

loop_
_atom_site_aniso_label
_atom_site_aniso_U_11
_atom_site_aniso_U_22
_atom_site_aniso_U_33
_atom_site_aniso_U_23
_atom_site_aniso_U_13
_atom_site_aniso_U_12
Ni1 0.1312(16) 0.0419(8) 0.0442(8) 0.000 -0.0031(8) 0.000
Br1 0.367(3) 0.231(2) 0.0990(10) -0.0029(10) 0.0079(13) -0.252(2)
C2 0.046(3) 0.044(3) 0.041(3) 0.003(2) 0.004(2) 0.001(2)
N1 0.038(2) 0.053(3) 0.040(2) 0.0019(19) 0.0062(17) 0.0037(19)
C9 0.042(3) 0.050(3) 0.041(3) -0.001(2) 0.005(2) 0.002(2)
C21 0.077(4) 0.063(4) 0.050(3) 0.005(3) 0.007(3) -0.008(3)
C11 0.076(4) 0.082(5) 0.060(4) -0.021(3) 0.023(3) -0.005(4)
C3 0.047(3) 0.065(4) 0.041(3) 0.004(2) 0.003(2) 0.001(3)
C17 0.055(3) 0.068(4) 0.080(4) -0.010(3) 0.000(3) -0.009(3)
C16 0.047(3) 0.053(3) 0.045(3) -0.008(2) 0.016(2) -0.005(2)
C5 0.043(3) 0.157(9) 0.069(4) -0.001(5) 0.002(3) 0.003(4)
C1 0.044(3) 0.071(4) 0.040(3) 0.002(2) 0.005(2) 0.004(3)
C23 0.148(8) 0.058(4) 0.066(4) 0.010(3) 0.026(5) 0.046(5)
C4 0.050(3) 0.091(5) 0.054(3) 0.010(3) -0.008(3) 0.000(3)
C20 0.124(7) 0.060(4) 0.072(5) 0.006(4) 0.014(5) -0.019(5)
C10 0.040(3) 0.062(4) 0.060(3) -0.018(3) 0.005(2) -0.003(2)
C19 0.109(7) 0.062(5) 0.110(7) -0.004(5) 0.021(6) -0.029(5)
C6 0.041(3) 0.153(8) 0.059(4) -0.004(4) 0.009(3) 0.013(4)
C14 0.146(10) 0.071(6) 0.143(10) -0.045(6) 0.030(8) 0.010(6)
C8 0.057(5) 0.31(2) 0.080(6) -0.038(9) 0.025(4) 0.023(8)
C15 0.112(7) 0.065(5) 0.091(6) -0.018(4) 0.026(5) 0.005(5)
C7 0.070(5) 0.141(9) 0.068(5) 0.005(5) -0.022(4) 0.000(5)
C12 0.085(5) 0.122(8) 0.081(5) -0.042(5) 0.037(4) -0.020(5)
C18 0.079(5) 0.097(7) 0.121(8) -0.024(6) -0.003(5) -0.038(5)
C13 0.103(7) 0.117(9) 0.124(9) -0.067(7) 0.044(6) -0.006(6)
C22 0.057(3) 0.047(3) 0.044(3) 0.004(2) 0.020(2) 0.010(2)

loop_
_atom_type_symbol
_atom_type_description
_atom_type_scat_dispersion_real
_atom_type_scat_dispersion_imag
_atom_type_scat_source
C C 0.0181 0.0091 'International Tables Vol C Tables 4.2.6.8 and 6.1.1.4'
H H 0.0000 0.0000 'International Tables Vol C Tables 4.2.6.8 and 6.1.1.4'
N N 0.0311 0.0180 'International Tables Vol C Tables 4.2.6.8 and 6.1.1.4'
Ni Ni -3.0029 0.5091 'International Tables Vol C Tables 4.2.6.8 and 6.1.1.4'
Br Br -0.6763 1.2805 'International Tables Vol C Tables 4.2.6.8 and 6.1.1.4'

loop_
_geom_angle_atom_site_label_1
_geom_angle_atom_site_label_2
_geom_angle_atom_site_label_3
_geom_angle
_geom_angle_site_symmetry_1
_geom_angle_site_symmetry_3
N1 Ni1 N1 81.5(3) 2_656 .
N1 Ni1 Br1 116.22(13) 2_656 .
N1 Ni1 Br1 105.24(14) . .
N1 Ni1 Br1 105.24(14) 2_656 2_656
N1 Ni1 Br1 116.22(13) . 2_656
Br1 Ni1 Br1 124.59(16) . 2_656
C3 C2 C1 117.8(5) . .
C3 C2 C9 121.9(5) . .
C1 C2 C9 120.1(5) . .
C22 N1 C1 121.7(5) . .
C22 N1 Ni1 113.5(4) . .
C1 N1 Ni1 124.6(4) . .
C16 C9 C10 114.0(5) . .
C16 C9 C2 110.8(5) . .
C10 C9 C2 112.3(4) . .
C16 C21 C20 120.6(7) . .
C10 C11 C12 122.3(8) . .
C2 C3 C4 122.0(5) . .
C16 C17 C18 120.9(8) . .
C21 C16 C17 118.2(6) . .
C21 C16 C9 122.2(5) . .
C17 C16 C9 119.6(6) . .
C6 C5 C4 121.5(6) . .
C2 C1 C6 121.8(5) . .
C2 C1 N1 119.5(5) . .
C6 C1 N1 118.7(5) . .
C3 C4 C5 118.7(6) . .
C3 C4 C7 121.3(7) . .
C5 C4 C7 120.0(7) . .
C19 C20 C21 120.7(9) . .
C15 C10 C11 117.8(7) . .
C15 C10 C9 119.0(6) . .
C11 C10 C9 123.2(6) . .
C20 C19 C18 119.7(8) . .
C5 C6 C1 118.1(6) . .
C5 C6 C8 119.6(7) . .
C1 C6 C8 122.2(7) . .
C13 C14 C15 119.9(10) . .
C10 C15 C14 120.8(10) . .
C11 C12 C13 118.6(9) . .
C19 C18 C17 119.8(8) . .
C14 C13 C12 120.6(8) . .
N1 C22 C22 115.8(3) . 2_656
N1 C22 C23 125.2(6) . .
C22 C22 C23 119.0(4) 2_656 .

loop_
_geom_bond_atom_site_label_1
_geom_bond_atom_site_label_2
_geom_bond_distance
_geom_bond_site_symmetry_2
Ni1 N1 1.988(5) 2_656
Ni1 N1 1.988(5) .
Ni1 Br1 2.2956(18) .
Ni1 Br1 2.2956(18) 2_656
C2 C3 1.393(7) .
C2 C1 1.391(8) .
C2 C9 1.522(7) .
N1 C22 1.281(7) .
N1 C1 1.444(7) .
C9 C16 1.513(8) .
C9 C10 1.529(7) .
C21 C16 1.381(9) .
C21 C20 1.396(11) .
C11 C10 1.378(10) .
C11 C12 1.385(10) .
C3 C4 1.377(9) .
C17 C16 1.373(9) .
C17 C18 1.401(12) .
C5 C6 1.387(10) .
C5 C4 1.391(11) .
C1 C6 1.398(9) .
C23 C22 1.495(8) .
C4 C7 1.512(9) .
C20 C19 1.352(14) .
C10 C15 1.377(11) .
C19 C18 1.375(14) .
C6 C8 1.533(11) .
C14 C13 1.366(17) .
C14 C15 1.395(13) .
C12 C13 1.378(16) .
C22 C22 1.480(11) 2_656
